data_1561063
loop_
_publ_author_name
'Liu, Dong-Sheng'
'Sui, Yan'
'Ye, Guang-Ming'
'Wang, Hui-ying'
'Liu, Jian-Qi'
'Chen, Wen-Tong'

_publ_section_title
;
 Synthesis, structures and properties of three mercury coordination
 polymers based on 5-methyltetrazolate ligand
;
_journal_name_full 'Journal of Solid State Chemistry'
_journal_page_first 182
_journal_page_last 189
_journal_paper_doi 10.1016/j.jssc.2018.04.016
_journal_volume 263
_journal_year 2018
_chemical_formula_moiety 'C4 H6 Hg N8'
_chemical_formula_sum 'C4 H6 Hg N8'
_chemical_formula_weight 366.76
_space_group_IT_number 88
_space_group_name_Hall '-I 4ad'
_space_group_name_H-M_alt 'I 41/a :2'
_symmetry_cell_setting tetragonal
_symmetry_space_group_name_H-M 'I 41/a :2'
_atom_sites_solution_hydrogens geom
_atom_sites_solution_primary direct
_atom_sites_solution_secondary difmap
_cell_angle_alpha 90.00
_cell_angle_beta 90.00
_cell_angle_gamma 90.00
_cell_formula_units_Z 8
_cell_length_a 11.3294(3)
_cell_length_b 11.3294(3)
_cell_length_c 13.1741(9)
_cell_measurement_reflns_used 25
_cell_measurement_temperature 298(2)
_cell_measurement_theta_max 18
_cell_measurement_theta_min 12
_cell_volume 1690.97(13)
_computing_cell_refinement 'CrysAlisPro 1.171.38.43 (Rigaku OD, 2015)'
_computing_data_collection 'CrysAlisPro 1.171.38.43 (Rigaku OD, 2015)'
_computing_data_reduction 'CrysAlisPro 1.171.38.43 (Rigaku OD, 2015)'
_computing_molecular_graphics 'ORTEX (P.McArdle, 1995)'
_computing_publication_material 'SHELXL-97/2 (Sheldrick,1997)'
_computing_structure_refinement 'SHELXL-97 (Sheldrick, 1997)'
_computing_structure_solution 'SHELXS-97 (Sheldrick, 1990)'
_diffrn_ambient_temperature 298(2)
_diffrn_detector 'CCD plate'
_diffrn_detector_type EosS2
_diffrn_measured_fraction_theta_full 0.999
_diffrn_measured_fraction_theta_max 0.999
_diffrn_measurement_device 'four-circle diffractometer'
_diffrn_measurement_device_type 'SuperNova, Single source at offset, EosS2'
_diffrn_radiation_monochromator mirror
_diffrn_radiation_probe x-ray
_diffrn_radiation_type 'Mo K\a'
_diffrn_radiation_wavelength 0.71073
_diffrn_reflns_av_R_equivalents 0.0355
_diffrn_reflns_av_sigmaI/netI 0.0216
_diffrn_reflns_limit_h_max 13
_diffrn_reflns_limit_h_min -13
_diffrn_reflns_limit_k_max 13
_diffrn_reflns_limit_k_min -13
_diffrn_reflns_limit_l_max 14
_diffrn_reflns_limit_l_min -15
_diffrn_reflns_number 4309
_diffrn_reflns_theta_full 25.02
_diffrn_reflns_theta_max 25.02
_diffrn_reflns_theta_min 3.60
_diffrn_source 'micro-focus sealed X-ray tube'
_diffrn_source_type 'SuperNova (Mo) X-ray Source'
_exptl_absorpt_coefficient_mu 18.170
_exptl_absorpt_correction_T_max 0.039
_exptl_absorpt_correction_T_min 0.032
_exptl_absorpt_correction_type multi-scan
_exptl_absorpt_process_details
;
CrysAlisPro 1.171.38.43 (Rigaku Oxford Diffraction, 2015)
Empirical absorption correction using spherical harmonics,
 implemented in SCALE3 ABSPACK scaling algorithm.
;
_exptl_crystal_colour Colourless
_exptl_crystal_density_diffrn 2.881
_exptl_crystal_density_method 'not measured'
_exptl_crystal_description octahedral
_exptl_crystal_F_000 1328
_exptl_crystal_size_max 0.21
_exptl_crystal_size_mid 0.18
_exptl_crystal_size_min 0.18
_refine_diff_density_max 0.701
_refine_diff_density_min -0.825
_refine_diff_density_rms 0.113
_refine_ls_extinction_coef 0.00126(9)
_refine_ls_extinction_expression Fc^*^=kFc[1+0.001xFc^2^\l^3^/sin(2\q)]^-1/4^
_refine_ls_extinction_method SHELXL
_refine_ls_goodness_of_fit_ref 1.036
_refine_ls_hydrogen_treatment constr
_refine_ls_matrix_type full
_refine_ls_number_parameters 61
_refine_ls_number_reflns 755
_refine_ls_number_restraints 0
_refine_ls_restrained_S_all 1.036
_refine_ls_R_factor_all 0.0324
_refine_ls_R_factor_gt 0.0228
_refine_ls_shift/su_max 0.000
_refine_ls_shift/su_mean 0.000
_refine_ls_structure_factor_coef Fsqd
_refine_ls_weighting_details 'calc w=1/[\s^2^(Fo^2^)+(0.0276P)^2^+2.7304P] where P=(Fo^2^+2Fc^2^)/3'
_refine_ls_weighting_scheme calc
_refine_ls_wR_factor_gt 0.0583
_refine_ls_wR_factor_ref 0.0647
_reflns_number_gt 568
_reflns_number_total 755
_reflns_threshold_expression >2sigma(I)
_cod_data_source_file JSSC-2018-263-182.cif
_cod_data_source_block i41a
_cod_depositor_comments
;
The following automatic conversions were performed:

data item '_exptl_absorpt_correction_type' value 'Multi-Scan' was
changed to 'multi-scan' in accordance with the built-in table derived
from the CIF Core dictionary named 'cif_core.dic' version 2.4.5 last
updated on 2014-11-21.

data item '_symmetry_cell_setting' value 'Tetragonal' was changed to
'tetragonal' in accordance with the built-in table derived from the
CIF Core dictionary named 'cif_core.dic' version 2.4.5 last updated
on 2014-11-21.

Automatic conversion script
Id: cif_fix_values 8369 2020-08-20 11:38:08Z andrius 
;
_cod_original_sg_symbol_H-M I41/a
_cod_database_code 1561063
_oxdiff_exptl_absorpt_empirical_full_min 0.307
_oxdiff_exptl_absorpt_empirical_full_max 2.389
_oxdiff_exptl_absorpt_empirical_details
;
Empirical correction (ABSPACK) includes:
- Absorption correction using spherical harmonics
- Frame scaling
;

loop_
_symmetry_equiv_pos_as_xyz
'x, y, z'
'-y+3/4, x+1/4, z+1/4'
'-x, -y+1/2, z'
'y+1/4, -x+1/4, z+1/4'
'x+1/2, y+1/2, z+1/2'
'-y+5/4, x+3/4, z+3/4'
'-x+1/2, -y+1, z+1/2'
'y+3/4, -x+3/4, z+3/4'
'-x, -y, -z'
'y-3/4, -x-1/4, -z-1/4'
'x, y-1/2, -z'
'-y-1/4, x-1/4, -z-1/4'
'-x+1/2, -y+1/2, -z+1/2'
'y-1/4, -x+1/4, -z+1/4'
'x+1/2, y, -z+1/2'
'-y+1/4, x+1/4, -z+1/4'

loop_
_atom_site_label
_atom_site_type_symbol
_atom_site_fract_x
_atom_site_fract_y
_atom_site_fract_z
_atom_site_U_iso_or_equiv
_atom_site_adp_type
_atom_site_occupancy
_atom_site_symmetry_multiplicity
_atom_site_calc_flag
_atom_site_refinement_flags
_atom_site_disorder_assembly
_atom_site_disorder_group
Hg1 Hg 0.5000 0.7500 0.1250 0.0379(2) Uani 1 4 d S . .
Hg2 Hg 1.0000 0.7500 -0.1250 0.0286(2) Uani 1 4 d S . .
N1 N 0.6766(3) 0.7230(3) 0.0551(3) 0.0260(9) Uani 1 1 d . . .
N2 N 0.7519(4) 0.6475(4) 0.1027(3) 0.0339(11) Uani 1 1 d . . .
N3 N 0.8512(3) 0.6465(3) 0.0530(3) 0.0344(10) Uani 1 1 d . . .
N4 N 0.8426(3) 0.7222(3) -0.0264(3) 0.0247(9) Uani 1 1 d . . .
C1 C 0.6860(4) 0.8575(5) -0.0944(4) 0.0378(13) Uani 1 1 d . . .
H1A H 0.6865 0.9337 -0.0626 0.057 Uiso 1 1 calc R . .
H1B H 0.6065 0.8365 -0.1120 0.057 Uiso 1 1 calc R . .
H1C H 0.7336 0.8598 -0.1547 0.057 Uiso 1 1 calc R . .
C2 C 0.7347(4) 0.7685(4) -0.0232(4) 0.0236(10) Uani 1 1 d . . .

loop_
_atom_site_aniso_label
_atom_site_aniso_U_11
_atom_site_aniso_U_22
_atom_site_aniso_U_33
_atom_site_aniso_U_23
_atom_site_aniso_U_13
_atom_site_aniso_U_12
Hg1 0.0215(3) 0.0215(3) 0.0706(4) 0.000 0.000 0.000
Hg2 0.0291(3) 0.0291(3) 0.0276(4) 0.000 0.000 0.000
N1 0.0217(19) 0.025(2) 0.032(2) 0.0021(17) 0.0005(18) -0.0012(15)
N2 0.031(3) 0.034(2) 0.036(2) 0.009(2) 0.003(2) 0.002(2)
N3 0.033(2) 0.033(2) 0.038(3) 0.008(2) 0.0073(19) 0.0099(18)
N4 0.022(2) 0.029(2) 0.023(2) 0.0015(17) 0.0020(17) 0.0002(16)
C1 0.033(3) 0.042(3) 0.039(3) 0.011(3) 0.002(3) 0.005(2)
C2 0.021(2) 0.025(2) 0.025(2) -0.004(2) -0.004(2) -0.0034(19)

loop_
_atom_type_symbol
_atom_type_description
_atom_type_scat_dispersion_real
_atom_type_scat_dispersion_imag
_atom_type_scat_source
C C 0.0033 0.0016 'International Tables Vol C Tables 4.2.6.8 and 6.1.1.4'
H H 0.0000 0.0000 'International Tables Vol C Tables 4.2.6.8 and 6.1.1.4'
N N 0.0061 0.0033 'International Tables Vol C Tables 4.2.6.8 and 6.1.1.4'
Hg Hg -2.3894 9.2266 'International Tables Vol C Tables 4.2.6.8 and 6.1.1.4'

loop_
_geom_angle_atom_site_label_1
_geom_angle_atom_site_label_2
_geom_angle_atom_site_label_3
_geom_angle
_geom_angle_site_symmetry_1
_geom_angle_site_symmetry_3
N1 Hg1 N1 131.05(19) 16_655 14_565
N1 Hg1 N1 99.88(7) 16_655 3_665
N1 Hg1 N1 99.88(7) 14_565 3_665
N1 Hg1 N1 99.88(7) 16_655 .
N1 Hg1 N1 99.88(7) 14_565 .
N1 Hg1 N1 131.05(19) 3_665 .
N4 Hg2 N4 109.86(9) 12_755 3_765
N4 Hg2 N4 109.86(9) 12_755 .
N4 Hg2 N4 108.69(18) 3_765 .
N4 Hg2 N4 108.69(18) 12_755 10_675
N4 Hg2 N4 109.86(9) 3_765 10_675
N4 Hg2 N4 109.86(9) . 10_675
C2 N1 N2 107.0(3) . .
C2 N1 Hg1 135.6(3) . .
N2 N1 Hg1 117.3(3) . .
N3 N2 N1 108.4(4) . .
N2 N3 N4 108.7(4) . .
C2 N4 N3 107.0(3) . .
C2 N4 Hg2 134.2(3) . .
N3 N4 Hg2 118.7(3) . .
C2 C1 H1A 109.5 . .
C2 C1 H1B 109.5 . .
H1A C1 H1B 109.5 . .
C2 C1 H1C 109.5 . .
H1A C1 H1C 109.5 . .
H1B C1 H1C 109.5 . .
N1 C2 N4 109.0(4) . .
N1 C2 C1 124.8(4) . .
N4 C2 C1 126.1(4) . .

loop_
_geom_bond_atom_site_label_1
_geom_bond_atom_site_label_2
_geom_bond_distance
_geom_bond_site_symmetry_2
Hg1 N1 2.224(4) 16_655
Hg1 N1 2.224(4) 14_565
Hg1 N1 2.224(4) 3_665
Hg1 N1 2.224(4) .
Hg2 N4 2.229(3) 12_755
Hg2 N4 2.229(3) 3_765
Hg2 N4 2.229(3) .
Hg2 N4 2.229(3) 10_675
N1 C2 1.328(5) .
N1 N2 1.362(5) .
N2 N3 1.302(5) .
N3 N4 1.356(5) .
N4 C2 1.331(5) .
C1 C2 1.482(6) .
C1 H1A 0.9600 .
C1 H1B 0.9600 .
C1 H1C 0.9600 .
